data_4086326
loop_
_publ_author_name
'Edouard, Guy A.'
'Kelley, Paul'
'Herbert, David E.'
'Agapie, Theodor'

_publ_section_title
;
 Aryl Ether Cleavage by Group 9 and 10 Transition Metals: Stoichiometric
 Studies of Selectivity and Mechanism
;
_journal_name_full Organometallics
_journal_paper_doi 10.1021/acs.organomet.5b00710
_journal_year 2015
_chemical_formula_moiety 'C35 H49 Br Co O P2, 0.5(C6 H14)'
_chemical_formula_sum 'C38 H56 Br Co O P2'
_chemical_formula_weight 729.60
_chemical_name_systematic
; 
 ? 
;
_space_group_crystal_system monoclinic
_space_group_IT_number 14
_space_group_name_Hall '-P 2ybc'
_space_group_name_H-M_alt 'P 1 21/c 1'
_symmetry_space_group_name_Hall '-P 2ybc'
_symmetry_space_group_name_H-M 'P 1 21/c 1'
_atom_sites_solution_hydrogens geom
_audit_creation_method SHELXL-2012
_cell_angle_alpha 90
_cell_angle_beta 96.330(3)
_cell_angle_gamma 90
_cell_formula_units_Z 4
_cell_length_a 18.7532(9)
_cell_length_b 12.5873(6)
_cell_length_c 15.6898(7)
_cell_measurement_reflns_used 9758
_cell_measurement_temperature 100(2)
_cell_measurement_theta_max 36.08
_cell_measurement_theta_min 2.28
_cell_volume 3681.0(3)
_computing_cell_refinement 'Bruker SAINT'
_computing_data_collection 'Bruker APEX2'
_computing_data_reduction 'Bruker SAINT'
_computing_molecular_graphics 'Bruker SHELXTL'
_computing_publication_material 'Bruker SHELXTL'
_computing_structure_refinement 'SHELXL-2012 (Sheldrick, 2012)'
_computing_structure_solution 'SHELXS-97 (Sheldrick, 2008)'
_diffrn_ambient_temperature 100(2)
_diffrn_measured_fraction_theta_full 1.000
_diffrn_measured_fraction_theta_max 0.961
_diffrn_measurement_device_type 'Bruker APEX-II CCD'
_diffrn_measurement_method '\f and \w scans'
_diffrn_radiation_monochromator graphite
_diffrn_radiation_source 'sealed tube'
_diffrn_radiation_type MoK\a
_diffrn_radiation_wavelength 0.71073
_diffrn_reflns_av_R_equivalents 0.0581
_diffrn_reflns_laue_measured_fraction_full 1.000
_diffrn_reflns_laue_measured_fraction_max 0.961
_diffrn_reflns_limit_h_max 31
_diffrn_reflns_limit_h_min -31
_diffrn_reflns_limit_k_max 21
_diffrn_reflns_limit_k_min -21
_diffrn_reflns_limit_l_max 26
_diffrn_reflns_limit_l_min -26
_diffrn_reflns_number 193430
_diffrn_reflns_point_group_measured_fraction_full 1.000
_diffrn_reflns_point_group_measured_fraction_max 0.961
_diffrn_reflns_theta_full 25.000
_diffrn_reflns_theta_max 37.307
_diffrn_reflns_theta_min 1.952
_exptl_absorpt_coefficient_mu 1.666
_exptl_absorpt_correction_T_max 1.0000
_exptl_absorpt_correction_T_min 0.8493
_exptl_absorpt_correction_type multi-scan
_exptl_absorpt_process_details SADABS
_exptl_crystal_colour green
_exptl_crystal_density_diffrn 1.317
_exptl_crystal_description 'rounded block'
_exptl_crystal_F_000 1536
_exptl_crystal_size_max 0.440
_exptl_crystal_size_mid 0.280
_exptl_crystal_size_min 0.050
_refine_diff_density_max 1.091
_refine_diff_density_min -1.030
_refine_diff_density_rms 0.090
_refine_ls_extinction_method none
_refine_ls_goodness_of_fit_ref 0.980
_refine_ls_hydrogen_treatment constr
_refine_ls_matrix_type full
_refine_ls_number_parameters 400
_refine_ls_number_reflns 18391
_refine_ls_number_restraints 0
_refine_ls_restrained_S_all 0.980
_refine_ls_R_factor_all 0.0651
_refine_ls_R_factor_gt 0.0392
_refine_ls_shift/su_max 0.002
_refine_ls_shift/su_mean 0.000
_refine_ls_structure_factor_coef Fsqd
_refine_ls_weighting_details
; 
 w=1/[\s^2^(Fo^2^)+(0.0417P)^2^+3.4883P] 
 where P=(Fo^2^+2Fc^2^)/3 
;
_refine_ls_weighting_scheme calc
_refine_ls_wR_factor_gt 0.0892
_refine_ls_wR_factor_ref 0.0997
_reflns_Friedel_coverage 0.000
_reflns_number_gt 13755
_reflns_number_total 18391
_reflns_threshold_expression 'I > 2\s(I)'
_cod_data_source_file om5b00710_si_001.cif
_cod_data_source_block gae12_abs
_cod_database_code 4086326
_shelx_space_group_comment
; 
The symmetry employed for this shelxl refinement is uniquely defined 
by the following loop, which should always be used as a source of 
symmetry information in preference to the above space-group names. 
They are only intended as comments. 
;
_shelx_estimated_absorpt_t_min 0.528
_shelx_estimated_absorpt_t_max 0.921
_diffrn_reflns_sigmai/neti 0.0355
_shelxl_version_number 2012-4

loop_
_space_group_symop_operation_xyz
'x, y, z'
'-x, y+1/2, -z+1/2'
'-x, -y, -z'
'x, -y-1/2, z-1/2'

loop_
_atom_site_label
_atom_site_type_symbol
_atom_site_fract_x
_atom_site_fract_y
_atom_site_fract_z
_atom_site_U_iso_or_equiv
_atom_site_adp_type
_atom_site_occupancy
_atom_site_site_symmetry_order
_atom_site_calc_flag
_atom_site_refinement_flags
Br1 Br 0.242265(9) 0.526826(13) 0.224713(9) 0.02341(4) Uani 1 1 d D
C1 C 0.16190(7) 0.41376(10) 0.44756(8) 0.01159(19) Uani 1 1 d D
C2 C 0.14904(7) 0.31940(10) 0.39874(8) 0.01180(19) Uani 1 1 d D
C3 C 0.09942(7) 0.31955(10) 0.32611(8) 0.0127(2) Uani 1 1 d D
H3 H 0.0912 0.2557 0.2943 0.015 Uiso 1 1 calc RD
C4 C 0.06095(7) 0.41141(10) 0.29827(8) 0.01172(19) Uani 1 1 d D
C5 C 0.07749(7) 0.50459(10) 0.34309(9) 0.0142(2) Uani 1 1 d D
H5 H 0.0541 0.5683 0.3232 0.017 Uiso 1 1 calc RD
C6 C 0.12793(7) 0.50899(10) 0.41761(8) 0.0142(2) Uani 1 1 d D
C7 C 0.18680(7) 0.22033(10) 0.42955(8) 0.0124(2) Uani 1 1 d D
C8 C 0.14716(8) 0.13321(11) 0.45312(10) 0.0182(2) Uani 1 1 d D
H8 H 0.0963 0.1371 0.4475 0.022 Uiso 1 1 calc RD
C9 C 0.18114(9) 0.04085(11) 0.48466(10) 0.0214(3) Uani 1 1 d D
H9 H 0.1537 -0.0178 0.5007 0.026 Uiso 1 1 calc RD
C10 C 0.25539(9) 0.03496(11) 0.49258(10) 0.0209(3) Uani 1 1 d D
H10 H 0.2790 -0.0273 0.5153 0.025 Uiso 1 1 calc RD
C11 C 0.29531(8) 0.12005(11) 0.46740(9) 0.0169(2) Uani 1 1 d D
H11 H 0.3461 0.1146 0.4719 0.020 Uiso 1 1 calc RD
C12 C 0.26197(7) 0.21380(10) 0.43543(8) 0.0127(2) Uani 1 1 d D
C13 C 0.12837(7) 0.60409(9) 0.47477(8) 0.0121(2) Uani 1 1 d D
C14 C 0.06307(7) 0.63687(11) 0.50166(9) 0.0160(2) Uani 1 1 d D
H14 H 0.0203 0.5997 0.4819 0.019 Uiso 1 1 calc RD
C15 C 0.05959(8) 0.72260(11) 0.55659(10) 0.0181(2) Uani 1 1 d D
H15 H 0.0148 0.7436 0.5742 0.022 Uiso 1 1 calc RD
C16 C 0.12180(8) 0.77769(11) 0.58591(9) 0.0171(2) Uani 1 1 d D
H16 H 0.1199 0.8358 0.6242 0.020 Uiso 1 1 calc RD
C17 C 0.18668(7) 0.74693(10) 0.55871(9) 0.0154(2) Uani 1 1 d D
H17 H 0.2290 0.7855 0.5778 0.019 Uiso 1 1 calc RD
C18 C 0.19103(7) 0.66028(10) 0.50373(8) 0.0125(2) Uani 1 1 d D
C19 C 0.00401(7) 0.41013(10) 0.22003(8) 0.0145(2) Uani 1 1 d D
C20 C -0.06538(8) 0.46488(13) 0.24268(11) 0.0228(3) Uani 1 1 d D
H20A H -0.0550 0.5391 0.2583 0.034 Uiso 1 1 calc RD
H20B H -0.0832 0.4280 0.2911 0.034 Uiso 1 1 calc RD
H20C H -0.1019 0.4622 0.1930 0.034 Uiso 1 1 calc RD
C21 C 0.03211(10) 0.46881(18) 0.14628(11) 0.0337(4) Uani 1 1 d D
H21A H 0.0764 0.4350 0.1323 0.051 Uiso 1 1 calc RD
H21B H 0.0419 0.5429 0.1628 0.051 Uiso 1 1 calc RD
H21C H -0.0039 0.4665 0.0960 0.051 Uiso 1 1 calc RD
C22 C -0.01737(9) 0.29705(12) 0.19213(11) 0.0241(3) Uani 1 1 d D
H22A H -0.0564 0.2998 0.1452 0.036 Uiso 1 1 calc RD
H22B H -0.0335 0.2584 0.2407 0.036 Uiso 1 1 calc RD
H22C H 0.0240 0.2606 0.1726 0.036 Uiso 1 1 calc RD
C23 C 0.13857(8) 0.37991(13) 0.58774(9) 0.0201(3) Uani 1 1 d D
H23A H 0.0989 0.4309 0.5787 0.030 Uiso 1 1 calc RD
H23B H 0.1598 0.3831 0.6476 0.030 Uiso 1 1 calc RD
H23C H 0.1204 0.3081 0.5747 0.030 Uiso 1 1 calc RD
C24 C 0.33114(7) 0.27393(11) 0.28788(8) 0.0150(2) Uani 1 1 d D
H24 H 0.3496 0.3355 0.2565 0.018 Uiso 1 1 calc RD
C25 C 0.26192(8) 0.23723(13) 0.23569(9) 0.0203(3) Uani 1 1 d D
H25A H 0.2714 0.2222 0.1767 0.030 Uiso 1 1 calc RD
H25B H 0.2256 0.2933 0.2355 0.030 Uiso 1 1 calc RD
H25C H 0.2444 0.1727 0.2614 0.030 Uiso 1 1 calc RD
C26 C 0.38799(9) 0.18635(13) 0.28997(10) 0.0227(3) Uani 1 1 d D
H26A H 0.3738 0.1266 0.3245 0.034 Uiso 1 1 calc RD
H26B H 0.4343 0.2143 0.3153 0.034 Uiso 1 1 calc RD
H26C H 0.3922 0.1620 0.2314 0.034 Uiso 1 1 calc RD
C27 C 0.40018(7) 0.31830(11) 0.45890(9) 0.0163(2) Uani 1 1 d D
H27 H 0.4222 0.2479 0.4482 0.020 Uiso 1 1 calc RD
C28 C 0.44749(8) 0.40493(13) 0.42665(11) 0.0225(3) Uani 1 1 d D
H28A H 0.4245 0.4743 0.4315 0.034 Uiso 1 1 calc RD
H28B H 0.4540 0.3914 0.3665 0.034 Uiso 1 1 calc RD
H28C H 0.4943 0.4048 0.4612 0.034 Uiso 1 1 calc RD
C29 C 0.39449(9) 0.32794(13) 0.55506(9) 0.0219(3) Uani 1 1 d D
H29A H 0.4427 0.3341 0.5859 0.033 Uiso 1 1 calc RD
H29B H 0.3707 0.2647 0.5750 0.033 Uiso 1 1 calc RD
H29C H 0.3664 0.3912 0.5659 0.033 Uiso 1 1 calc RD
C30 C 0.30162(8) 0.74215(11) 0.40989(10) 0.0192(2) Uani 1 1 d D
H30 H 0.3135 0.7977 0.4548 0.023 Uiso 1 1 calc RD
C31 C 0.24116(10) 0.78502(12) 0.34560(11) 0.0252(3) Uani 1 1 d D
H31A H 0.2572 0.8502 0.3194 0.038 Uiso 1 1 calc RD
H31B H 0.1991 0.8005 0.3753 0.038 Uiso 1 1 calc RD
H31C H 0.2286 0.7318 0.3009 0.038 Uiso 1 1 calc RD
C32 C 0.36952(9) 0.72004(14) 0.36661(12) 0.0279(3) Uani 1 1 d D
H32A H 0.3699 0.7333 0.3071 0.033 Uiso 1 1 calc RD
H32B H 0.4112 0.6931 0.3994 0.033 Uiso 1 1 calc RD
C33 C 0.34071(7) 0.61349(11) 0.56382(9) 0.0171(2) Uani 1 1 d D
H33 H 0.3798 0.5648 0.5496 0.021 Uiso 1 1 calc RD
C34 C 0.37823(9) 0.71708(13) 0.59520(12) 0.0251(3) Uani 1 1 d D
H34A H 0.3426 0.7671 0.6127 0.038 Uiso 1 1 calc RD
H34B H 0.4022 0.7483 0.5487 0.038 Uiso 1 1 calc RD
H34C H 0.4139 0.7018 0.6442 0.038 Uiso 1 1 calc RD
C35 C 0.30784(8) 0.56045(13) 0.63816(9) 0.0205(3) Uani 1 1 d D
H35A H 0.3459 0.5428 0.6838 0.031 Uiso 1 1 calc RD
H35B H 0.2829 0.4954 0.6177 0.031 Uiso 1 1 calc RD
H35C H 0.2737 0.6093 0.6605 0.031 Uiso 1 1 calc RD
C36 C 0.50585(10) 0.02817(14) 0.54318(13) 0.0304(4) Uani 1 1 d D
H36A H 0.5571 0.0219 0.5658 0.037 Uiso 1 1 calc RD
H36B H 0.4951 0.1046 0.5344 0.037 Uiso 1 1 calc RD
C37 C 0.46079(11) -0.01447(16) 0.60928(14) 0.0338(4) Uani 1 1 d D
H37A H 0.4701 -0.0916 0.6162 0.041 Uiso 1 1 calc RD
H37B H 0.4095 -0.0055 0.5876 0.041 Uiso 1 1 calc RD
C38 C 0.47426(14) 0.0380(2) 0.69629(16) 0.0444(5) Uani 1 1 d D
H38A H 0.4624 0.1137 0.6909 0.067 Uiso 1 1 calc RD
H38B H 0.5249 0.0300 0.7184 0.067 Uiso 1 1 calc RD
H38C H 0.4442 0.0044 0.7359 0.067 Uiso 1 1 calc RD
Co1 Co 0.245197(10) 0.480777(14) 0.372046(11) 0.01154(4) Uani 1 1 d D
O1 O 0.19210(5) 0.40590(8) 0.53236(6) 0.01273(16) Uani 1 1 d D
P1 P 0.311275(17) 0.32485(3) 0.39486(2) 0.01130(6) Uani 1 1 d D
P2 P 0.274729(18) 0.61934(3) 0.46436(2) 0.01229(6) Uani 1 1 d D

loop_
_atom_site_aniso_label
_atom_site_aniso_U_11
_atom_site_aniso_U_22
_atom_site_aniso_U_33
_atom_site_aniso_U_23
_atom_site_aniso_U_13
_atom_site_aniso_U_12
Br1 0.03241(8) 0.02426(7) 0.01360(6) 0.00374(5) 0.00274(5) 0.00441(6)
C1 0.0118(5) 0.0108(4) 0.0116(5) 0.0008(4) -0.0012(4) 0.0001(4)
C2 0.0107(5) 0.0109(4) 0.0137(5) 0.0003(4) 0.0009(4) 0.0012(4)
C3 0.0118(5) 0.0119(5) 0.0141(5) -0.0013(4) -0.0002(4) 0.0002(4)
C4 0.0118(5) 0.0111(4) 0.0119(5) 0.0007(4) -0.0005(4) -0.0004(4)
C5 0.0163(5) 0.0096(4) 0.0153(5) 0.0013(4) -0.0043(4) 0.0007(4)
C6 0.0177(6) 0.0090(4) 0.0146(5) -0.0005(4) -0.0038(4) -0.0002(4)
C7 0.0138(5) 0.0104(4) 0.0128(5) 0.0007(4) 0.0006(4) 0.0021(4)
C8 0.0169(6) 0.0141(5) 0.0238(6) 0.0034(5) 0.0028(5) 0.0000(4)
C9 0.0252(7) 0.0136(5) 0.0259(7) 0.0050(5) 0.0048(5) 0.0005(5)
C10 0.0261(7) 0.0129(5) 0.0234(7) 0.0049(5) 0.0018(5) 0.0068(5)
C11 0.0172(6) 0.0144(5) 0.0189(6) 0.0018(4) 0.0008(4) 0.0054(4)
C12 0.0132(5) 0.0112(5) 0.0133(5) 0.0004(4) 0.0004(4) 0.0022(4)
C13 0.0132(5) 0.0090(4) 0.0136(5) 0.0004(4) -0.0014(4) 0.0004(4)
C14 0.0122(5) 0.0148(5) 0.0206(6) 0.0019(4) -0.0002(4) -0.0002(4)
C15 0.0153(6) 0.0172(5) 0.0225(6) 0.0015(5) 0.0059(5) 0.0037(4)
C16 0.0192(6) 0.0124(5) 0.0204(6) -0.0030(4) 0.0055(5) 0.0030(4)
C17 0.0156(5) 0.0116(5) 0.0194(6) -0.0045(4) 0.0031(4) -0.0014(4)
C18 0.0128(5) 0.0094(4) 0.0153(5) -0.0021(4) 0.0018(4) 0.0008(4)
C19 0.0150(5) 0.0144(5) 0.0129(5) -0.0001(4) -0.0031(4) -0.0012(4)
C20 0.0193(6) 0.0232(7) 0.0244(7) -0.0033(5) -0.0047(5) 0.0047(5)
C21 0.0276(8) 0.0528(12) 0.0197(7) 0.0126(7) -0.0023(6) -0.0123(8)
C22 0.0240(7) 0.0193(6) 0.0264(7) -0.0059(5) -0.0091(6) -0.0001(5)
C23 0.0178(6) 0.0276(7) 0.0154(6) 0.0046(5) 0.0041(5) 0.0033(5)
C24 0.0155(5) 0.0165(5) 0.0130(5) -0.0036(4) 0.0020(4) 0.0008(4)
C25 0.0212(6) 0.0242(6) 0.0149(6) -0.0061(5) 0.0000(5) -0.0030(5)
C26 0.0265(7) 0.0238(7) 0.0180(6) -0.0052(5) 0.0033(5) 0.0085(6)
C27 0.0126(5) 0.0199(6) 0.0157(5) -0.0043(4) -0.0015(4) 0.0025(4)
C28 0.0128(6) 0.0279(7) 0.0266(7) -0.0073(6) 0.0013(5) -0.0037(5)
C29 0.0224(7) 0.0261(7) 0.0160(6) -0.0045(5) -0.0036(5) 0.0039(5)
C30 0.0214(6) 0.0139(5) 0.0233(6) 0.0003(5) 0.0067(5) -0.0031(5)
C31 0.0324(8) 0.0171(6) 0.0265(7) 0.0057(5) 0.0056(6) 0.0024(6)
C32 0.0243(7) 0.0299(8) 0.0317(8) 0.0001(6) 0.0132(6) -0.0055(6)
C33 0.0130(5) 0.0178(5) 0.0199(6) -0.0049(5) -0.0009(4) 0.0004(4)
C34 0.0189(6) 0.0223(7) 0.0326(8) -0.0091(6) -0.0041(6) -0.0024(5)
C35 0.0201(6) 0.0239(6) 0.0163(6) -0.0030(5) -0.0026(5) 0.0012(5)
C36 0.0285(8) 0.0247(7) 0.0361(9) -0.0052(6) -0.0052(7) 0.0055(6)
C37 0.0304(9) 0.0322(9) 0.0368(10) -0.0023(7) -0.0048(7) 0.0061(7)
C38 0.0461(12) 0.0451(12) 0.0417(12) -0.0096(9) 0.0036(10) 0.0096(10)
Co1 0.01228(7) 0.01188(7) 0.01029(7) -0.00036(5) 0.00044(5) 0.00051(6)
O1 0.0117(4) 0.0154(4) 0.0107(4) 0.0009(3) -0.0005(3) 0.0014(3)
P1 0.01042(13) 0.01142(12) 0.01177(13) -0.00170(10) -0.00002(10) 0.00091(10)
P2 0.01119(13) 0.01115(12) 0.01467(14) -0.00210(10) 0.00198(10) 0.00012(10)

loop_
_atom_type_symbol
_atom_type_description
_atom_type_scat_dispersion_real
_atom_type_scat_dispersion_imag
_atom_type_scat_source
C C 0.0033 0.0016 'International Tables Vol C Tables 4.2.6.8 and 6.1.1.4'
H H 0.0000 0.0000 'International Tables Vol C Tables 4.2.6.8 and 6.1.1.4'
O O 0.0106 0.0060 'International Tables Vol C Tables 4.2.6.8 and 6.1.1.4'
P P 0.1023 0.0942 'International Tables Vol C Tables 4.2.6.8 and 6.1.1.4'
Co Co 0.3494 0.9721 'International Tables Vol C Tables 4.2.6.8 and 6.1.1.4'
Br Br -0.2901 2.4595 'International Tables Vol C Tables 4.2.6.8 and 6.1.1.4'

loop_
_geom_angle_atom_site_label_1
_geom_angle_atom_site_label_2
_geom_angle_atom_site_label_3
_geom_angle
_geom_angle_site_symmetry_1
_geom_angle_site_symmetry_3
O1 C1 C6 119.97(11) . .
O1 C1 C2 118.92(10) . .
C6 C1 C2 119.13(11) . .
O1 C1 Co1 107.47(8) . .
C6 C1 Co1 79.56(8) . .
C2 C1 Co1 96.73(8) . .
C3 C2 C1 120.00(11) . .
C3 C2 C7 121.28(11) . .
C1 C2 C7 118.65(11) . .
C2 C3 C4 122.00(11) . .
C2 C3 H3 119.0 . .
C4 C3 H3 119.0 . .
C5 C4 C3 117.39(11) . .
C5 C4 C19 120.79(11) . .
C3 C4 C19 121.81(11) . .
C4 C5 C6 122.82(11) . .
C4 C5 H5 118.6 . .
C6 C5 H5 118.6 . .
C1 C6 C5 118.37(11) . .
C1 C6 C13 120.47(11) . .
C5 C6 C13 118.92(11) . .
C1 C6 Co1 65.26(7) . .
C5 C6 Co1 107.22(9) . .
C13 C6 Co1 110.52(8) . .
C8 C7 C12 119.73(11) . .
C8 C7 C2 119.72(12) . .
C12 C7 C2 120.56(11) . .
C9 C8 C7 120.94(13) . .
C9 C8 H8 119.5 . .
C7 C8 H8 119.5 . .
C10 C9 C8 119.55(13) . .
C10 C9 H9 120.2 . .
C8 C9 H9 120.2 . .
C9 C10 C11 120.06(13) . .
C9 C10 H10 120.0 . .
C11 C10 H10 120.0 . .
C10 C11 C12 121.17(13) . .
C10 C11 H11 119.4 . .
C12 C11 H11 119.4 . .
C11 C12 C7 118.52(12) . .
C11 C12 P1 123.03(10) . .
C7 C12 P1 118.33(9) . .
C14 C13 C18 118.86(11) . .
C14 C13 C6 117.98(11) . .
C18 C13 C6 123.15(12) . .
C15 C14 C13 121.26(12) . .
C15 C14 H14 119.4 . .
C13 C14 H14 119.4 . .
C14 C15 C16 119.88(13) . .
C14 C15 H15 120.1 . .
C16 C15 H15 120.1 . .
C17 C16 C15 119.39(12) . .
C17 C16 H16 120.3 . .
C15 C16 H16 120.3 . .
C16 C17 C18 121.32(12) . .
C16 C17 H17 119.3 . .
C18 C17 H17 119.3 . .
C17 C18 C13 119.28(12) . .
C17 C18 P2 122.70(10) . .
C13 C18 P2 117.98(9) . .
C21 C19 C22 109.71(14) . .
C21 C19 C4 109.61(12) . .
C22 C19 C4 112.08(11) . .
C21 C19 C20 109.27(13) . .
C22 C19 C20 106.22(12) . .
C4 C19 C20 109.87(11) . .
C19 C20 H20A 109.5 . .
C19 C20 H20B 109.5 . .
H20A C20 H20B 109.5 . .
C19 C20 H20C 109.5 . .
H20A C20 H20C 109.5 . .
H20B C20 H20C 109.5 . .
C19 C21 H21A 109.5 . .
C19 C21 H21B 109.5 . .
H21A C21 H21B 109.5 . .
C19 C21 H21C 109.5 . .
H21A C21 H21C 109.5 . .
H21B C21 H21C 109.5 . .
C19 C22 H22A 109.5 . .
C19 C22 H22B 109.5 . .
H22A C22 H22B 109.5 . .
C19 C22 H22C 109.5 . .
H22A C22 H22C 109.5 . .
H22B C22 H22C 109.5 . .
O1 C23 H23A 109.5 . .
O1 C23 H23B 109.5 . .
H23A C23 H23B 109.5 . .
O1 C23 H23C 109.5 . .
H23A C23 H23C 109.5 . .
H23B C23 H23C 109.5 . .
C25 C24 C26 110.00(12) . .
C25 C24 P1 110.05(9) . .
C26 C24 P1 115.73(10) . .
C25 C24 H24 106.9 . .
C26 C24 H24 106.9 . .
P1 C24 H24 106.9 . .
C24 C25 H25A 109.5 . .
C24 C25 H25B 109.5 . .
H25A C25 H25B 109.5 . .
C24 C25 H25C 109.5 . .
H25A C25 H25C 109.5 . .
H25B C25 H25C 109.5 . .
C24 C26 H26A 109.5 . .
C24 C26 H26B 109.5 . .
H26A C26 H26B 109.5 . .
C24 C26 H26C 109.5 . .
H26A C26 H26C 109.5 . .
H26B C26 H26C 109.5 . .
C28 C27 C29 112.13(12) . .
C28 C27 P1 108.04(10) . .
C29 C27 P1 112.05(10) . .
C28 C27 H27 108.2 . .
C29 C27 H27 108.2 . .
P1 C27 H27 108.2 . .
C27 C28 H28A 109.5 . .
C27 C28 H28B 109.5 . .
H28A C28 H28B 109.5 . .
C27 C28 H28C 109.5 . .
H28A C28 H28C 109.5 . .
H28B C28 H28C 109.5 . .
C27 C29 H29A 109.5 . .
C27 C29 H29B 109.5 . .
H29A C29 H29B 109.5 . .
C27 C29 H29C 109.5 . .
H29A C29 H29C 109.5 . .
H29B C29 H29C 109.5 . .
C31 C30 C32 111.30(14) . .
C31 C30 P2 112.13(10) . .
C32 C30 P2 109.43(11) . .
C31 C30 H30 107.9 . .
C32 C30 H30 107.9 . .
P2 C30 H30 107.9 . .
C30 C31 H31A 109.5 . .
C30 C31 H31B 109.5 . .
H31A C31 H31B 109.5 . .
C30 C31 H31C 109.5 . .
H31A C31 H31C 109.5 . .
H31B C31 H31C 109.5 . .
C30 C32 H32A 120.0 . .
C30 C32 H32B 120.0 . .
H32A C32 H32B 120.0 . .
C35 C33 C34 109.54(12) . .
C35 C33 P2 111.43(9) . .
C34 C33 P2 117.91(11) . .
C35 C33 H33 105.7 . .
C34 C33 H33 105.7 . .
P2 C33 H33 105.7 . .
C33 C34 H34A 109.5 . .
C33 C34 H34B 109.5 . .
H34A C34 H34B 109.5 . .
C33 C34 H34C 109.5 . .
H34A C34 H34C 109.5 . .
H34B C34 H34C 109.5 . .
C33 C35 H35A 109.5 . .
C33 C35 H35B 109.5 . .
H35A C35 H35B 109.5 . .
C33 C35 H35C 109.5 . .
H35A C35 H35C 109.5 . .
H35B C35 H35C 109.5 . .
C37 C36 C36 114.2(2) . 3_656
C37 C36 H36A 108.7 . .
C36 C36 H36A 108.7 3_656 .
C37 C36 H36B 108.7 . .
C36 C36 H36B 108.7 3_656 .
H36A C36 H36B 107.6 . .
C36 C37 C38 114.51(18) . .
C36 C37 H37A 108.6 . .
C38 C37 H37A 108.6 . .
C36 C37 H37B 108.6 . .
C38 C37 H37B 108.6 . .
H37A C37 H37B 107.6 . .
C37 C38 H38A 109.5 . .
C37 C38 H38B 109.5 . .
H38A C38 H38B 109.5 . .
C37 C38 H38C 109.5 . .
H38A C38 H38C 109.5 . .
H38B C38 H38C 109.5 . .
C1 Co1 P2 94.97(3) . .
C1 Co1 P1 89.52(3) . .
P2 Co1 P1 117.151(14) . .
C1 Co1 Br1 131.82(3) . .
P2 Co1 Br1 113.969(12) . .
P1 Co1 Br1 108.051(11) . .
C1 Co1 C6 35.18(4) . .
P2 Co1 C6 82.27(3) . .
P1 Co1 C6 124.46(3) . .
Br1 Co1 C6 109.15(3) . .
C1 O1 C23 110.91(10) . .
C12 P1 C27 103.69(6) . .
C12 P1 C24 102.04(6) . .
C27 P1 C24 102.42(6) . .
C12 P1 Co1 114.65(4) . .
C27 P1 Co1 123.60(5) . .
C24 P1 Co1 107.82(4) . .
C18 P2 C30 101.98(6) . .
C18 P2 C33 104.00(6) . .
C30 P2 C33 103.08(7) . .
C18 P2 Co1 105.76(4) . .
C30 P2 Co1 113.57(5) . .
C33 P2 Co1 125.73(5) . .

loop_
_geom_bond_atom_site_label_1
_geom_bond_atom_site_label_2
_geom_bond_distance
_geom_bond_site_symmetry_2
Br1 Co1 2.3779(2) .
C1 O1 1.3909(15) .
C1 C6 1.4133(17) .
C1 C2 1.4196(17) .
C1 Co1 2.2280(13) .
C2 C3 1.3895(17) .
C2 C7 1.4881(17) .
C3 C4 1.4067(17) .
C3 H3 0.9500 .
C4 C5 1.3850(17) .
C4 C19 1.5356(17) .
C5 C6 1.4216(18) .
C5 H5 0.9500 .
C6 C13 1.4952(18) .
C6 Co1 2.4125(14) .
C7 C8 1.3974(19) .
C7 C12 1.4049(18) .
C8 C9 1.390(2) .
C8 H8 0.9500 .
C9 C10 1.386(2) .
C9 H9 0.9500 .
C10 C11 1.389(2) .
C10 H10 0.9500 .
C11 C12 1.4021(18) .
C11 H11 0.9500 .
C12 P1 1.8287(13) .
C13 C14 1.4006(19) .
C13 C18 1.4034(18) .
C14 C15 1.387(2) .
C14 H14 0.9500 .
C15 C16 1.391(2) .
C15 H15 0.9500 .
C16 C17 1.3883(19) .
C16 H16 0.9500 .
C17 C18 1.3985(17) .
C17 H17 0.9500 .
C18 P2 1.8233(13) .
C19 C21 1.516(2) .
C19 C22 1.530(2) .
C19 C20 1.548(2) .
C20 H20A 0.9800 .
C20 H20B 0.9800 .
C20 H20C 0.9800 .
C21 H21A 0.9800 .
C21 H21B 0.9800 .
C21 H21C 0.9800 .
C22 H22A 0.9800 .
C22 H22B 0.9800 .
C22 H22C 0.9800 .
C23 O1 1.4361(17) .
C23 H23A 0.9800 .
C23 H23B 0.9800 .
C23 H23C 0.9800 .
C24 C25 1.5280(19) .
C24 C26 1.531(2) .
C24 P1 1.8720(13) .
C24 H24 1.0000 .
C25 H25A 0.9800 .
C25 H25B 0.9800 .
C25 H25C 0.9800 .
C26 H26A 0.9800 .
C26 H26B 0.9800 .
C26 H26C 0.9800 .
C27 C28 1.527(2) .
C27 C29 1.529(2) .
C27 P1 1.8512(13) .
C27 H27 1.0000 .
C28 H28A 0.9800 .
C28 H28B 0.9800 .
C28 H28C 0.9800 .
C29 H29A 0.9800 .
C29 H29B 0.9800 .
C29 H29C 0.9800 .
C30 C31 1.530(2) .
C30 C32 1.533(2) .
C30 P2 1.8625(14) .
C30 H30 1.0000 .
C31 H31A 0.9800 .
C31 H31B 0.9800 .
C31 H31C 0.9800 .
C32 H32A 0.9500 .
C32 H32B 0.9500 .
C33 C35 1.531(2) .
C33 C34 1.537(2) .
C33 P2 1.8831(14) .
C33 H33 1.0000 .
C34 H34A 0.9800 .
C34 H34B 0.9800 .
C34 H34C 0.9800 .
C35 H35A 0.9800 .
C35 H35B 0.9800 .
C35 H35C 0.9800 .
C36 C37 1.507(3) .
C36 C36 1.524(4) 3_656
C36 H36A 0.9900 .
C36 H36B 0.9900 .
C37 C38 1.513(3) .
C37 H37A 0.9900 .
C37 H37B 0.9900 .
C38 H38A 0.9800 .
C38 H38B 0.9800 .
C38 H38C 0.9800 .
Co1 P2 2.2956(4) .
Co1 P1 2.3277(4) .
